data_4334517
loop_
_publ_author_name
'Wei-Wei Xiong'
'Pei-Zhou Li'
'Tian-Hua Zhou'
'Alfred Iing Yoong Tok'
'Rong Xu'
'Yanli Zhao'
'Qichun Zhang'

_publ_section_title
;
 Kinetically Controlling Phase Transformations of Crystalline Mercury
 Selenidostannates through Surfactant Media
;
_journal_name_full 'Inorganic Chemistry'
_journal_page_first 4148
_journal_page_last 4150
_journal_paper_doi 10.1021/ic4002169
_journal_volume 52
_journal_year 2013
_chemical_formula_moiety 'Hg2 Se7 Sn2, C18 H34 N4'
_chemical_formula_sum 'C18 H34 Hg2 N4 Se7 Sn2'
_chemical_formula_weight 1497.77
_chemical_name_systematic
; 
 ? 
;
_space_group_IT_number 2
_symmetry_cell_setting triclinic
_symmetry_space_group_name_Hall '-P 1'
_symmetry_space_group_name_H-M 'P -1'
_atom_sites_solution_hydrogens geom
_atom_sites_solution_primary direct
_atom_sites_solution_secondary difmap
_audit_creation_method SHELXL-97
_cell_angle_alpha 86.58(3)
_cell_angle_beta 79.51(3)
_cell_angle_gamma 70.14(3)
_cell_formula_units_Z 2
_cell_length_a 10.390(2)
_cell_length_b 12.244(2)
_cell_length_c 13.977(3)
_cell_measurement_reflns_used 16186
_cell_measurement_temperature 293(2)
_cell_measurement_theta_max 26
_cell_measurement_theta_min 2.75
_cell_volume 1644.4(6)
_computing_cell_refinement 'Bruker SAINT'
_computing_data_collection 'Bruker APEX2'
_computing_data_reduction 'Bruker SAINT'
_computing_molecular_graphics 'DIAMOND. Version 3.0. Crystal Impact'
_computing_publication_material 'Windows Word 2003'
_computing_structure_refinement 'SHELXL-97 (Sheldrick, 1997)'
_computing_structure_solution 'SHELXS-97 (Sheldrick, 1990)'
_diffrn_ambient_temperature 293(2)
_diffrn_measured_fraction_theta_full 0.994
_diffrn_measured_fraction_theta_max 0.994
_diffrn_measurement_device_type 'Bruker APEX-II CCD'
_diffrn_measurement_method '\f and \w scans'
_diffrn_radiation_monochromator graphite
_diffrn_radiation_source 'fine-focus sealed tube'
_diffrn_radiation_type MoK\a
_diffrn_radiation_wavelength 0.71073
_diffrn_reflns_av_R_equivalents 0.0481
_diffrn_reflns_av_sigmaI/netI 0.0649
_diffrn_reflns_limit_h_max 12
_diffrn_reflns_limit_h_min -12
_diffrn_reflns_limit_k_max 15
_diffrn_reflns_limit_k_min -15
_diffrn_reflns_limit_l_max 15
_diffrn_reflns_limit_l_min -17
_diffrn_reflns_number 14309
_diffrn_reflns_theta_full 26.00
_diffrn_reflns_theta_max 26.00
_diffrn_reflns_theta_min 3.18
_exptl_absorpt_coefficient_mu 18.573
_exptl_absorpt_correction_T_max 1.00000
_exptl_absorpt_correction_T_min 0.3979
_exptl_absorpt_correction_type multi-scan
_exptl_crystal_colour yellow
_exptl_crystal_density_diffrn 3.025
_exptl_crystal_description block
_exptl_crystal_F_000 1336
_exptl_crystal_size_max 0.17
_exptl_crystal_size_mid 0.15
_exptl_crystal_size_min 0.11
_refine_diff_density_max 3.265
_refine_diff_density_min -2.142
_refine_diff_density_rms 0.227
_refine_ls_extinction_method none
_refine_ls_goodness_of_fit_ref 1.014
_refine_ls_hydrogen_treatment mixed
_refine_ls_matrix_type full
_refine_ls_number_parameters 288
_refine_ls_number_reflns 6427
_refine_ls_number_restraints 18
_refine_ls_restrained_S_all 1.015
_refine_ls_R_factor_all 0.0772
_refine_ls_R_factor_gt 0.0492
_refine_ls_shift/su_max 0.000
_refine_ls_shift/su_mean 0.000
_refine_ls_structure_factor_coef Fsqd
_refine_ls_weighting_details 'calc w=1/[\s^2^(Fo^2^)+(0.0419P)^2^+21.9532P] where P=(Fo^2^+2Fc^2^)/3'
_refine_ls_weighting_scheme calc
_refine_ls_wR_factor_gt 0.1095
_refine_ls_wR_factor_ref 0.1230
_reflns_number_gt 4620
_reflns_number_total 6427
_reflns_threshold_expression >2sigma(I)
_cod_data_source_file ic4002169_si_003.cif
_cod_data_source_block x
_cod_original_cell_volume 1644.3(6)
_cod_database_code 4334517

loop_
_symmetry_equiv_pos_as_xyz
'x, y, z'
'-x, -y, -z'

loop_
_atom_site_label
_atom_site_type_symbol
_atom_site_fract_x
_atom_site_fract_y
_atom_site_fract_z
_atom_site_U_iso_or_equiv
_atom_site_adp_type
_atom_site_occupancy
_atom_site_symmetry_multiplicity
_atom_site_calc_flag
_atom_site_refinement_flags
Hg1 Hg 0.53762(7) 0.84819(5) 0.57987(4) 0.05206(18) Uani 1 1 d .
Hg2 Hg 0.64017(7) 0.87742(5) 0.05355(4) 0.05346(18) Uani 1 1 d .
Sn1 Sn 0.52360(9) 0.84042(7) 0.32711(6) 0.0347(2) Uani 1 1 d .
Sn2 Sn 0.67643(9) 0.86539(7) -0.20072(6) 0.0345(2) Uani 1 1 d .
Se1 Se 0.70682(15) 0.70923(12) 0.67999(10) 0.0455(3) Uani 1 1 d .
Se2 Se 0.34160(14) 1.04600(13) 0.61600(10) 0.0455(3) Uani 1 1 d .
Se3 Se 0.48650(16) 0.70889(12) 0.46380(9) 0.0441(3) Uani 1 1 d .
Se4 Se 0.64570(16) 0.71671(12) 0.17918(9) 0.0470(4) Uani 1 1 d .
Se5 Se 0.85330(13) 0.81262(13) -0.09127(9) 0.0422(3) Uani 1 1 d .
Se6 Se 0.44407(14) 0.90161(12) -0.09147(10) 0.0433(3) Uani 1 1 d .
Se7 Se 0.71664(14) 1.03397(13) -0.30193(11) 0.0486(4) Uani 1 1 d .
C1 C 0.616(3) 1.4203(19) -0.7213(18) 0.094(7) Uani 1 1 d .
H1A H 0.5785 1.4852 -0.7631 0.113 Uiso 1 1 calc R
H1B H 0.5392 1.3993 -0.6848 0.113 Uiso 1 1 calc R
C2 C 0.709(3) 1.323(2) -0.7805(18) 0.106(8) Uani 1 1 d .
H2A H 0.7720 1.3498 -0.8284 0.127 Uiso 1 1 calc R
H2B H 0.6554 1.2931 -0.8151 0.127 Uiso 1 1 calc R
C3 C 0.792(2) 1.227(2) -0.7217(16) 0.090(7) Uani 1 1 d .
H3A H 0.7339 1.1855 -0.6868 0.108 Uiso 1 1 calc R
H3B H 0.8682 1.1730 -0.7645 0.108 Uiso 1 1 calc R
C4 C 0.967(2) 1.196(2) -0.613(2) 0.129(11) Uani 1 1 d .
H4A H 0.9995 1.1222 -0.6470 0.154 Uiso 1 1 calc R
H4B H 1.0422 1.2283 -0.6263 0.154 Uiso 1 1 calc R
C5 C 0.938(3) 1.175(2) -0.5082(17) 0.104(7) Uani 1 1 d U
H5A H 1.0032 1.1009 -0.4932 0.125 Uiso 1 1 calc R
H5B H 0.8455 1.1704 -0.4917 0.125 Uiso 1 1 calc R
C6 C 0.948(3) 1.270(2) -0.4436(19) 0.115(8) Uani 1 1 d U
H6A H 0.9321 1.2478 -0.3757 0.138 Uiso 1 1 calc R
H6B H 1.0407 1.2747 -0.4590 0.138 Uiso 1 1 calc R
C7 C 0.845(3) 1.384(2) -0.4590(17) 0.099(7) Uani 1 1 d .
H7A H 0.8489 1.4386 -0.4133 0.119 Uiso 1 1 calc R
H7B H 0.7530 1.3769 -0.4436 0.119 Uiso 1 1 calc R
C8 C 0.862(2) 1.4333(17) -0.5592(16) 0.083(6) Uani 1 1 d .
H8A H 0.9597 1.4151 -0.5851 0.100 Uiso 1 1 calc R
H8B H 0.8192 1.5171 -0.5559 0.100 Uiso 1 1 calc R
C9 C 0.7958(18) 1.3854(17) -0.6260(13) 0.068(5) Uani 1 1 d .
C10 C 1.016(3) 1.0959(18) -0.1567(19) 0.117(9) Uani 1 1 d .
H10A H 0.9952 1.0640 -0.2116 0.140 Uiso 1 1 calc R
H10B H 1.0992 1.0405 -0.1377 0.140 Uiso 1 1 calc R
C11 C 0.901(3) 1.118(2) -0.076(2) 0.112(8) Uani 1 1 d .
H11A H 0.9262 1.1415 -0.0194 0.134 Uiso 1 1 calc R
H11B H 0.8783 1.0475 -0.0604 0.134 Uiso 1 1 calc R
C12 C 0.777(3) 1.212(2) -0.1043(18) 0.103(8) Uani 1 1 d .
H12A H 0.7392 1.1809 -0.1504 0.124 Uiso 1 1 calc R
H12B H 0.7062 1.2367 -0.0468 0.124 Uiso 1 1 calc R
C13 C 0.692(2) 1.427(3) -0.135(2) 0.140(12) Uani 1 1 d .
H13A H 0.6032 1.4142 -0.1169 0.168 Uiso 1 1 calc R
H13B H 0.6926 1.4647 -0.1979 0.168 Uiso 1 1 calc R
C14 C 0.702(3) 1.511(2) -0.0581(19) 0.120(8) Uani 1 1 d U
H14A H 0.6539 1.5907 -0.0749 0.144 Uiso 1 1 calc R
H14B H 0.6568 1.4954 0.0057 0.144 Uiso 1 1 calc R
C15 C 0.848(3) 1.496(3) -0.055(2) 0.133(10) Uiso 1 1 d .
H15A H 0.8450 1.5596 -0.0150 0.160 Uiso 1 1 calc R
H15B H 0.8824 1.4257 -0.0183 0.160 Uiso 1 1 calc R
C16 C 0.951(4) 1.491(3) -0.136(3) 0.170(14) Uiso 1 1 d .
H16A H 1.0402 1.4685 -0.1142 0.204 Uiso 1 1 calc R
H16B H 0.9339 1.5675 -0.1641 0.204 Uiso 1 1 calc R
C17 C 0.962(3) 1.413(2) -0.209(2) 0.129(11) Uani 1 1 d .
H17A H 1.0549 1.3914 -0.2466 0.155 Uiso 1 1 calc R
H17B H 0.8983 1.4539 -0.2527 0.155 Uiso 1 1 calc R
C18 C 0.9330(18) 1.3066(15) -0.1788(12) 0.059(4) Uani 1 1 d .
N1 N 0.6844(17) 1.4546(12) -0.6560(12) 0.077(4) Uani 1 1 d .
H1C H 0.6506 1.5249 -0.6348 0.092 Uiso 1 1 calc R
N2 N 0.8464(14) 1.2760(12) -0.6540(13) 0.076(5) Uani 1 1 d .
N3 N 1.0375(17) 1.2059(15) -0.1834(11) 0.082(5) Uani 1 1 d .
H3C H 1.1209 1.2060 -0.2028 0.098 Uiso 1 1 calc R
N4 N 0.8087(14) 1.3075(15) -0.1451(11) 0.071(4) Uani 1 1 d .

loop_
_atom_site_aniso_label
_atom_site_aniso_U_11
_atom_site_aniso_U_22
_atom_site_aniso_U_33
_atom_site_aniso_U_23
_atom_site_aniso_U_13
_atom_site_aniso_U_12
Hg1 0.0694(4) 0.0394(3) 0.0483(3) -0.0016(2) -0.0230(3) -0.0126(3)
Hg2 0.0676(4) 0.0481(4) 0.0347(3) 0.0033(2) 0.0002(3) -0.0117(3)
Sn1 0.0443(5) 0.0280(5) 0.0274(4) 0.0009(3) -0.0036(4) -0.0078(4)
Sn2 0.0418(5) 0.0297(5) 0.0295(4) 0.0009(3) -0.0061(4) -0.0088(4)
Se1 0.0625(9) 0.0298(7) 0.0393(7) -0.0029(6) -0.0133(6) -0.0063(6)
Se2 0.0454(7) 0.0381(8) 0.0523(8) -0.0028(6) -0.0086(6) -0.0127(6)
Se3 0.0701(9) 0.0330(7) 0.0334(6) 0.0039(5) -0.0087(6) -0.0234(7)
Se4 0.0665(9) 0.0309(7) 0.0331(6) -0.0027(5) 0.0014(6) -0.0075(6)
Se5 0.0369(6) 0.0488(8) 0.0363(6) 0.0006(6) -0.0065(5) -0.0087(6)
Se6 0.0429(7) 0.0419(8) 0.0438(7) -0.0033(6) 0.0016(6) -0.0166(6)
Se7 0.0425(7) 0.0387(8) 0.0585(8) 0.0125(7) -0.0055(6) -0.0094(6)
C1 0.124(18) 0.061(13) 0.124(18) 0.027(13) -0.062(16) -0.049(13)
C2 0.116(19) 0.12(2) 0.107(18) -0.008(17) -0.010(16) -0.072(18)
C3 0.091(14) 0.088(16) 0.101(15) -0.060(14) 0.033(12) -0.056(13)
C4 0.079(14) 0.071(16) 0.19(3) -0.020(17) 0.045(17) 0.004(12)
C5 0.098(10) 0.092(10) 0.104(10) 0.020(8) 0.000(8) -0.021(8)
C6 0.113(11) 0.118(12) 0.112(11) 0.003(9) -0.026(8) -0.032(8)
C7 0.114(18) 0.090(18) 0.107(17) 0.001(14) -0.031(15) -0.048(15)
C8 0.080(12) 0.050(11) 0.121(17) 0.001(11) -0.030(12) -0.017(10)
C9 0.063(10) 0.062(12) 0.074(11) -0.010(9) 0.003(9) -0.018(9)
C10 0.14(2) 0.045(13) 0.117(19) 0.017(12) -0.017(17) 0.020(13)
C11 0.15(2) 0.058(14) 0.15(2) 0.026(15) -0.05(2) -0.055(15)
C12 0.117(19) 0.12(2) 0.105(17) 0.010(15) -0.027(15) -0.077(17)
C13 0.067(14) 0.19(3) 0.14(2) 0.05(2) -0.037(15) -0.007(17)
C14 0.126(12) 0.117(12) 0.103(11) -0.011(9) -0.025(9) -0.019(8)
C17 0.14(2) 0.094(19) 0.20(3) 0.09(2) -0.12(2) -0.068(17)
C18 0.067(10) 0.053(10) 0.057(9) 0.002(8) -0.015(8) -0.019(9)
N1 0.102(12) 0.035(8) 0.095(11) 0.011(8) -0.032(10) -0.020(8)
N2 0.059(8) 0.040(8) 0.121(13) -0.014(8) 0.002(9) -0.011(7)
N3 0.078(10) 0.075(12) 0.084(11) 0.019(9) 0.002(9) -0.027(9)
N4 0.055(8) 0.084(12) 0.073(9) 0.009(8) -0.006(7) -0.026(8)

loop_
_atom_type_symbol
_atom_type_description
_atom_type_scat_dispersion_real
_atom_type_scat_dispersion_imag
_atom_type_scat_source
C C 0.0033 0.0016 'International Tables Vol C Tables 4.2.6.8 and 6.1.1.4'
H H 0.0000 0.0000 'International Tables Vol C Tables 4.2.6.8 and 6.1.1.4'
N N 0.0061 0.0033 'International Tables Vol C Tables 4.2.6.8 and 6.1.1.4'
Se Se -0.0929 2.2259 'International Tables Vol C Tables 4.2.6.8 and 6.1.1.4'
Sn Sn -0.6537 1.4246 'International Tables Vol C Tables 4.2.6.8 and 6.1.1.4'
Hg Hg -2.3894 9.2266 'International Tables Vol C Tables 4.2.6.8 and 6.1.1.4'

loop_
_geom_angle_atom_site_label_1
_geom_angle_atom_site_label_2
_geom_angle_atom_site_label_3
_geom_angle
_geom_angle_site_symmetry_1
_geom_angle_site_symmetry_3
Se1 Hg1 Se2 133.86(5) . .
Se1 Hg1 Se3 104.02(5) . .
Se2 Hg1 Se3 114.54(6) . .
Se4 Hg2 Se6 125.58(5) . 2_675
Se4 Hg2 Se5 111.93(6) . .
Se6 Hg2 Se5 113.14(6) 2_675 .
Se4 Hg2 Se6 114.96(6) . .
Se6 Hg2 Se6 94.63(5) 2_675 .
Se5 Hg2 Se6 89.14(4) . .
Se3 Sn1 Se4 107.58(6) . .
Se3 Sn1 Se7 105.32(6) . 2_675
Se4 Sn1 Se7 109.58(7) . 2_675
Se3 Sn1 Se2 105.65(6) . 2_676
Se4 Sn1 Se2 115.03(6) . 2_676
Se7 Sn1 Se2 113.00(6) 2_675 2_676
Se5 Sn2 Se1 114.26(6) . 1_554
Se5 Sn2 Se6 106.22(5) . .
Se1 Sn2 Se6 107.80(7) 1_554 .
Se5 Sn2 Se7 105.04(6) . .
Se1 Sn2 Se7 105.98(6) 1_554 .
Se6 Sn2 Se7 117.84(6) . .
Sn2 Se1 Hg1 92.62(6) 1_556 .
Sn1 Se2 Hg1 99.67(6) 2_676 .
Sn1 Se3 Hg1 87.78(5) . .
Sn1 Se4 Hg2 98.87(6) . .
Sn2 Se5 Hg2 86.10(5) . .
Sn2 Se6 Hg2 103.72(7) . 2_675
Sn2 Se6 Hg2 77.26(5) . .
Hg2 Se6 Hg2 85.37(5) 2_675 .
Sn1 Se7 Sn2 103.90(6) 2_675 .
N1 C1 C2 112(2) . .
C1 C2 C3 113(2) . .
N2 C3 C2 109.3(18) . .
C5 C4 N2 114.5(17) . .
C4 C5 C6 114(2) . .
C7 C6 C5 111(2) . .
C6 C7 C8 116(2) . .
C7 C8 C9 111.4(18) . .
N1 C9 N2 119.5(18) . .
N1 C9 C8 118.6(17) . .
N2 C9 C8 121.9(17) . .
C11 C10 N3 107.7(18) . .
C10 C11 C12 109(2) . .
N4 C12 C11 113.0(19) . .
N4 C13 C14 114.9(19) . .
C15 C14 C13 111(2) . .
C16 C15 C14 125(3) . .
C15 C16 C17 115(4) . .
C16 C17 C18 117(3) . .
N4 C18 N3 118.8(17) . .
N4 C18 C17 121.5(19) . .
N3 C18 C17 119.7(19) . .
C9 N1 C1 123.6(17) . .
C9 N2 C3 124.2(18) . .
C9 N2 C4 118.8(19) . .
C3 N2 C4 117.0(18) . .
C18 N3 C10 122.6(17) . .
C18 N4 C12 124.0(18) . .
C18 N4 C13 117.3(18) . .
C12 N4 C13 118.0(18) . .

loop_
_geom_bond_atom_site_label_1
_geom_bond_atom_site_label_2
_geom_bond_distance
_geom_bond_site_symmetry_2
Hg1 Se1 2.5539(18) .
Hg1 Se2 2.5863(18) .
Hg1 Se3 2.6613(16) .
Hg2 Se4 2.5507(17) .
Hg2 Se6 2.5999(17) 2_675
Hg2 Se5 2.6450(17) .
Hg2 Se6 3.0610(18) .
Sn1 Se3 2.4856(17) .
Sn1 Se4 2.5083(18) .
Sn1 Se7 2.5232(18) 2_675
Sn1 Se2 2.5276(18) 2_676
Sn2 Se5 2.4968(17) .
Sn2 Se1 2.5127(17) 1_554
Sn2 Se6 2.5234(17) .
Sn2 Se7 2.5413(18) .
Se1 Sn2 2.5127(17) 1_556
Se2 Sn1 2.5276(18) 2_676
Se6 Hg2 2.5999(17) 2_675
Se7 Sn1 2.5232(18) 2_675
C1 N1 1.41(2) .
C1 C2 1.44(3) .
C2 C3 1.50(3) .
C3 N2 1.43(2) .
C4 C5 1.47(3) .
C4 N2 1.49(3) .
C5 C6 1.55(3) .
C6 C7 1.48(3) .
C7 C8 1.50(3) .
C8 C9 1.50(3) .
C9 N1 1.30(2) .
C9 N2 1.32(2) .
C10 C11 1.45(3) .
C10 N3 1.45(3) .
C11 C12 1.50(3) .
C12 N4 1.38(3) .
C13 N4 1.54(3) .
C13 C14 1.57(4) .
C14 C15 1.47(3) .
C15 C16 1.40(4) .
C16 C17 1.40(4) .
C17 C18 1.45(3) .
C18 N4 1.29(2) .
C18 N3 1.33(2) .
